data_7062832
loop_
_publ_author_name
'Sheremetev, Aleksei B.'
'Kozeev, Andrei S.'
'Palysaeva, Nadezhda V.'
'Suponitsky, Kyrill Yu.'

_publ_section_title
;
 A mild and efficient synthesis of aminofurazans
;
_journal_issue 45
_journal_name_full 'New Journal of Chemistry'
_journal_page_first 21091
_journal_page_last 21097
_journal_paper_doi 10.1039/D3NJ03371F
_journal_volume 47
_journal_year 2023
_chemical_formula_moiety 'C12 H15 N3 O3'
_chemical_formula_sum 'C12 H15 N3 O3'
_chemical_formula_weight 249.27
_space_group_crystal_system monoclinic
_space_group_IT_number 14
_space_group_name_Hall '-P 2ybc'
_space_group_name_H-M_alt 'P 1 21/c 1'
_atom_sites_solution_hydrogens mixed
_atom_sites_solution_primary direct
_atom_sites_solution_secondary difmap
_audit_creation_method SHELXL-2014/6
_audit_update_record
;
2023-06-30 deposited with the CCDC.	2023-10-23 downloaded from the CCDC.
;
_cell_angle_alpha 90
_cell_angle_beta 113.4710(10)
_cell_angle_gamma 90
_cell_formula_units_Z 4
_cell_length_a 12.3025(7)
_cell_length_b 11.3020(7)
_cell_length_c 10.0707(6)
_cell_measurement_reflns_used 8135
_cell_measurement_temperature 100(2)
_cell_measurement_theta_max 30.06
_cell_measurement_theta_min 2.85
_cell_volume 1284.40(13)
_computing_cell_refinement 'SAINT (Bruker, 2014)'
_computing_data_collection 'APEX (Bruker, 2014)'
_computing_data_reduction 'SAINT (Bruker, 2014)'
_computing_molecular_graphics 'SHELXL-2014/6 (Sheldrick, 2014)'
_computing_publication_material 'SHELXL-2014/6 (Sheldrick, 2014) and PLATON (Spek, 2015)'
_computing_structure_refinement 'SHELXL-2014/6 (Sheldrick, 2014)'
_computing_structure_solution 'SHELXL-2014/6 (Sheldrick, 2014)'
_diffrn_ambient_temperature 100(2)
_diffrn_measured_fraction_theta_full 1.000
_diffrn_measured_fraction_theta_max 1.000
_diffrn_measurement_device_type 'Bruker APEX-II CCD'
_diffrn_measurement_method '\f and \w scans'
_diffrn_radiation_type MoK\a
_diffrn_radiation_wavelength 0.71073
_diffrn_reflns_av_R_equivalents 0.0299
_diffrn_reflns_av_unetI/netI 0.0181
_diffrn_reflns_Laue_measured_fraction_full 1.000
_diffrn_reflns_Laue_measured_fraction_max 1.000
_diffrn_reflns_limit_h_max 16
_diffrn_reflns_limit_h_min -16
_diffrn_reflns_limit_k_max 14
_diffrn_reflns_limit_k_min -14
_diffrn_reflns_limit_l_max 13
_diffrn_reflns_limit_l_min -13
_diffrn_reflns_number 18743
_diffrn_reflns_point_group_measured_fraction_full 1.000
_diffrn_reflns_point_group_measured_fraction_max 1.000
_diffrn_reflns_theta_full 25.242
_diffrn_reflns_theta_max 27.997
_diffrn_reflns_theta_min 1.805
_diffrn_source 'sealed tube'
_exptl_absorpt_coefficient_mu 0.095
_exptl_absorpt_correction_type none
_exptl_crystal_colour colorless
_exptl_crystal_density_diffrn 1.289
_exptl_crystal_description prizm
_exptl_crystal_F_000 528
_exptl_crystal_size_max 0.26
_exptl_crystal_size_mid 0.19
_exptl_crystal_size_min 0.14
_refine_diff_density_max 0.322
_refine_diff_density_min -0.232
_refine_diff_density_rms 0.054
_refine_ls_extinction_method none
_refine_ls_goodness_of_fit_ref 1.078
_refine_ls_hydrogen_treatment mixed
_refine_ls_matrix_type full
_refine_ls_number_parameters 173
_refine_ls_number_reflns 3090
_refine_ls_number_restraints 0
_refine_ls_restrained_S_all 1.078
_refine_ls_R_factor_all 0.0525
_refine_ls_R_factor_gt 0.0440
_refine_ls_shift/su_max 0.001
_refine_ls_shift/su_mean 0.000
_refine_ls_structure_factor_coef Fsqd
_refine_ls_weighting_details 'w=1/[\s^2^(Fo^2^)+(0.0775P)^2^+0.2059P] where P=(Fo^2^+2Fc^2^)/3'
_refine_ls_weighting_scheme calc
_refine_ls_wR_factor_gt 0.1191
_refine_ls_wR_factor_ref 0.1271
_reflns_Friedel_coverage 0.000
_reflns_number_gt 2522
_reflns_number_total 3090
_reflns_threshold_expression 'I > 2\s(I)'
_cod_data_source_file d3nj03371f2.cif
_cod_data_source_block 131
_cod_depositor_comments 'Adding full bibliography for 7062829--7062832.cif.'
_cod_original_sg_symbol_H-M 'P 21/c'
_cod_database_code 7062832
_shelx_space_group_comment
;
The symmetry employed for this shelxl refinement is uniquely defined
by the following loop, which should always be used as a source of
symmetry information in preference to the above space-group names.
They are only intended as comments.
;
_shelxl_version_number 2014/6

loop_
_space_group_symop_operation_xyz
'x, y, z'
'-x, y+1/2, -z+1/2'
'-x, -y, -z'
'x, -y-1/2, z-1/2'

loop_
_atom_site_label
_atom_site_type_symbol
_atom_site_fract_x
_atom_site_fract_y
_atom_site_fract_z
_atom_site_U_iso_or_equiv
_atom_site_adp_type
_atom_site_occupancy
_atom_site_site_symmetry_order
_atom_site_calc_flag
_atom_site_refinement_flags_posn
_atom_site_refinement_flags_adp
_atom_site_refinement_flags_occupancy
_atom_site_disorder_assembly
_atom_site_disorder_group
O1 O 1.29741(8) -0.03002(10) 0.19731(10) 0.0374(3) Uani 1 1 d . . . . .
O2 O 0.77985(7) 0.00141(7) 0.25363(9) 0.0225(2) Uani 1 1 d . . . . .
O3 O 0.78929(7) -0.16392(7) 0.43019(9) 0.0252(2) Uani 1 1 d . . . . .
N1 N 1.37936(9) -0.03027(11) 0.34171(11) 0.0306(3) Uani 1 1 d . . . . .
N2 N 1.18435(9) -0.05130(11) 0.18988(12) 0.0329(3) Uani 1 1 d . . . . .
N3 N 1.36520(9) -0.06398(10) 0.56517(11) 0.0264(2) Uani 1 1 d . . . . .
H1 H 1.4398(15) -0.0394(13) 0.6083(17) 0.031(4) Uiso 1 1 d . . . . .
H2 H 1.3205(14) -0.0375(13) 0.6108(16) 0.030(4) Uiso 1 1 d . . . . .
C1 C 1.31748(10) -0.05200(10) 0.41841(13) 0.0241(3) Uani 1 1 d . . . . .
C2 C 1.19419(10) -0.06544(10) 0.32208(13) 0.0239(3) Uani 1 1 d . . . . .
C3 C 1.09155(10) -0.09123(10) 0.35733(12) 0.0219(2) Uani 1 1 d . . . . .
C4 C 1.09750(10) -0.17760(10) 0.45769(12) 0.0228(2) Uani 1 1 d . . . . .
H4A H 1.1701 -0.2177 0.5087 0.027 Uiso 1 1 calc R U . . .
C5 C 0.99767(10) -0.20621(10) 0.48451(12) 0.0221(2) Uani 1 1 d . . . . .
H5A H 1.0019 -0.2671 0.5514 0.027 Uiso 1 1 calc R U . . .
C6 C 0.89217(10) -0.14535(9) 0.41315(12) 0.0204(2) Uani 1 1 d . . . . .
C7 C 0.88681(9) -0.05486(9) 0.31435(12) 0.0198(2) Uani 1 1 d . . . . .
C8 C 0.98491(10) -0.02963(10) 0.28509(12) 0.0210(2) Uani 1 1 d . . . . .
H8A H 0.9803 0.0295 0.2160 0.025 Uiso 1 1 calc R U . . .
C9 C 0.76943(10) 0.09372(10) 0.15112(12) 0.0237(2) Uani 1 1 d . . . . .
H9A H 0.7899 0.0630 0.0719 0.028 Uiso 1 1 calc R U . . .
H9B H 0.8240 0.1596 0.1992 0.028 Uiso 1 1 calc R U . . .
C10 C 0.64291(11) 0.13639(12) 0.09150(15) 0.0331(3) Uani 1 1 d . . . . .
H10A H 0.6323 0.1980 0.0189 0.050 Uiso 1 1 calc R U . . .
H10B H 0.6244 0.1689 0.1703 0.050 Uiso 1 1 calc R U . . .
H10C H 0.5897 0.0700 0.0466 0.050 Uiso 1 1 calc R U . . .
C11 C 0.78735(11) -0.25685(11) 0.52707(14) 0.0300(3) Uani 1 1 d . . . . .
H11A H 0.8390 -0.2361 0.6282 0.036 Uiso 1 1 calc R U . . .
H11B H 0.8161 -0.3319 0.5019 0.036 Uiso 1 1 calc R U . . .
C12 C 0.66097(12) -0.26998(13) 0.51094(19) 0.0426(4) Uani 1 1 d . . . . .
H12A H 0.6566 -0.3307 0.5781 0.064 Uiso 1 1 calc R U . . .
H12B H 0.6113 -0.2934 0.4114 0.064 Uiso 1 1 calc R U . . .
H12C H 0.6327 -0.1944 0.5328 0.064 Uiso 1 1 calc R U . . .

loop_
_atom_site_aniso_label
_atom_site_aniso_U_11
_atom_site_aniso_U_22
_atom_site_aniso_U_33
_atom_site_aniso_U_23
_atom_site_aniso_U_13
_atom_site_aniso_U_12
O1 0.0235(5) 0.0669(7) 0.0241(5) -0.0035(4) 0.0118(4) -0.0077(4)
O2 0.0191(4) 0.0235(4) 0.0245(4) 0.0059(3) 0.0083(3) 0.0018(3)
O3 0.0202(4) 0.0258(4) 0.0311(5) 0.0079(3) 0.0119(3) 0.0008(3)
N1 0.0227(5) 0.0456(6) 0.0234(5) -0.0035(4) 0.0092(4) -0.0042(4)
N2 0.0220(5) 0.0511(7) 0.0272(6) -0.0042(5) 0.0115(4) -0.0049(5)
N3 0.0189(5) 0.0368(6) 0.0235(5) -0.0010(4) 0.0086(4) -0.0007(4)
C1 0.0207(5) 0.0265(6) 0.0263(6) -0.0025(4) 0.0108(5) -0.0003(4)
C2 0.0205(5) 0.0275(6) 0.0244(6) -0.0039(4) 0.0094(5) -0.0013(4)
C3 0.0194(5) 0.0241(5) 0.0223(5) -0.0061(4) 0.0084(4) -0.0018(4)
C4 0.0198(5) 0.0236(5) 0.0233(6) -0.0038(4) 0.0069(4) 0.0019(4)
C5 0.0228(5) 0.0203(5) 0.0222(5) 0.0003(4) 0.0078(4) 0.0007(4)
C6 0.0192(5) 0.0206(5) 0.0215(5) -0.0016(4) 0.0080(4) -0.0021(4)
C7 0.0185(5) 0.0200(5) 0.0195(5) -0.0018(4) 0.0059(4) -0.0003(4)
C8 0.0209(5) 0.0219(5) 0.0206(5) -0.0015(4) 0.0085(4) -0.0020(4)
C9 0.0240(5) 0.0243(5) 0.0227(5) 0.0044(4) 0.0090(4) -0.0001(4)
C10 0.0271(6) 0.0328(7) 0.0372(7) 0.0124(5) 0.0105(5) 0.0058(5)
C11 0.0286(6) 0.0272(6) 0.0361(7) 0.0103(5) 0.0149(5) -0.0003(5)
C12 0.0332(7) 0.0368(7) 0.0650(10) 0.0182(7) 0.0272(7) 0.0002(5)

loop_
_atom_type_symbol
_atom_type_description
_atom_type_scat_dispersion_real
_atom_type_scat_dispersion_imag
_atom_type_scat_source
C C 0.0033 0.0016 'International Tables Vol C Tables 4.2.6.8 and 6.1.1.4'
H H 0.0000 0.0000 'International Tables Vol C Tables 4.2.6.8 and 6.1.1.4'
N N 0.0061 0.0033 'International Tables Vol C Tables 4.2.6.8 and 6.1.1.4'
O O 0.0106 0.0060 'International Tables Vol C Tables 4.2.6.8 and 6.1.1.4'

loop_
_geom_angle_atom_site_label_1
_geom_angle_atom_site_label_2
_geom_angle_atom_site_label_3
_geom_angle
_geom_angle_site_symmetry_1
_geom_angle_site_symmetry_3
_geom_angle_publ_flag
N2 O1 N1 110.37(9) . . ?
C7 O2 C9 116.97(8) . . ?
C6 O3 C11 117.75(9) . . ?
C1 N1 O1 105.44(10) . . ?
C2 N2 O1 106.55(10) . . ?
C1 N3 H1 114.4(10) . . ?
C1 N3 H2 115.8(10) . . ?
H1 N3 H2 111.7(14) . . ?
N1 C1 N3 124.02(11) . . ?
N1 C1 C2 109.01(11) . . ?
N3 C1 C2 126.92(10) . . ?
N2 C2 C1 108.64(10) . . ?
N2 C2 C3 122.26(10) . . ?
C1 C2 C3 129.10(11) . . ?
C4 C3 C8 119.59(10) . . ?
C4 C3 C2 120.98(10) . . ?
C8 C3 C2 119.41(10) . . ?
C3 C4 C5 120.60(10) . . ?
C3 C4 H4A 119.7 . . ?
C5 C4 H4A 119.7 . . ?
C6 C5 C4 119.84(10) . . ?
C6 C5 H5A 120.1 . . ?
C4 C5 H5A 120.1 . . ?
O3 C6 C5 125.66(10) . . ?
O3 C6 C7 114.63(9) . . ?
C5 C6 C7 119.70(10) . . ?
O2 C7 C8 125.15(10) . . ?
O2 C7 C6 114.79(9) . . ?
C8 C7 C6 120.06(10) . . ?
C7 C8 C3 120.14(10) . . ?
C7 C8 H8A 119.9 . . ?
C3 C8 H8A 119.9 . . ?
O2 C9 C10 107.51(9) . . ?
O2 C9 H9A 110.2 . . ?
C10 C9 H9A 110.2 . . ?
O2 C9 H9B 110.2 . . ?
C10 C9 H9B 110.2 . . ?
H9A C9 H9B 108.5 . . ?
C9 C10 H10A 109.5 . . ?
C9 C10 H10B 109.5 . . ?
H10A C10 H10B 109.5 . . ?
C9 C10 H10C 109.5 . . ?
H10A C10 H10C 109.5 . . ?
H10B C10 H10C 109.5 . . ?
O3 C11 C12 107.10(10) . . ?
O3 C11 H11A 110.3 . . ?
C12 C11 H11A 110.3 . . ?
O3 C11 H11B 110.3 . . ?
C12 C11 H11B 110.3 . . ?
H11A C11 H11B 108.5 . . ?
C11 C12 H12A 109.5 . . ?
C11 C12 H12B 109.5 . . ?
H12A C12 H12B 109.5 . . ?
C11 C12 H12C 109.5 . . ?
H12A C12 H12C 109.5 . . ?
H12B C12 H12C 109.5 . . ?

loop_
_geom_bond_atom_site_label_1
_geom_bond_atom_site_label_2
_geom_bond_distance
_geom_bond_site_symmetry_2
_geom_bond_publ_flag
O1 N2 1.3839(13) . ?
O1 N1 1.4012(14) . ?
O2 C7 1.3671(13) . ?
O2 C9 1.4371(13) . ?
O3 C6 1.3596(13) . ?
O3 C11 1.4402(14) . ?
N1 C1 1.3057(15) . ?
N2 C2 1.2978(16) . ?
N3 C1 1.3624(15) . ?
N3 H1 0.889(17) . ?
N3 H2 0.897(16) . ?
C1 C2 1.4467(16) . ?
C2 C3 1.4706(15) . ?
C3 C4 1.3859(16) . ?
C3 C8 1.4053(16) . ?
C4 C5 1.3964(15) . ?
C4 H4A 0.9500 . ?
C5 C6 1.3896(15) . ?
C5 H5A 0.9500 . ?
C6 C7 1.4100(15) . ?
C7 C8 1.3813(15) . ?
C8 H8A 0.9500 . ?
C9 C10 1.5071(17) . ?
C9 H9A 0.9900 . ?
C9 H9B 0.9900 . ?
C10 H10A 0.9800 . ?
C10 H10B 0.9800 . ?
C10 H10C 0.9800 . ?
C11 C12 1.5048(17) . ?
C11 H11A 0.9900 . ?
C11 H11B 0.9900 . ?
C12 H12A 0.9800 . ?
C12 H12B 0.9800 . ?
C12 H12C 0.9800 . ?

loop_
_geom_torsion_atom_site_label_1
_geom_torsion_atom_site_label_2
_geom_torsion_atom_site_label_3
_geom_torsion_atom_site_label_4
_geom_torsion
_geom_torsion_site_symmetry_1
_geom_torsion_site_symmetry_2
_geom_torsion_site_symmetry_3
_geom_torsion_site_symmetry_4
_geom_torsion_publ_flag
N2 O1 N1 C1 0.48(14) . . . . ?
N1 O1 N2 C2 -0.58(14) . . . . ?
O1 N1 C1 N3 177.50(11) . . . . ?
O1 N1 C1 C2 -0.20(13) . . . . ?
O1 N2 C2 C1 0.44(14) . . . . ?
O1 N2 C2 C3 -179.30(10) . . . . ?
N1 C1 C2 N2 -0.15(15) . . . . ?
N3 C1 C2 N2 -177.77(12) . . . . ?
N1 C1 C2 C3 179.57(11) . . . . ?
N3 C1 C2 C3 1.9(2) . . . . ?
N2 C2 C3 C4 135.41(13) . . . . ?
C1 C2 C3 C4 -44.28(18) . . . . ?
N2 C2 C3 C8 -42.77(17) . . . . ?
C1 C2 C3 C8 137.54(13) . . . . ?
C8 C3 C4 C5 1.84(16) . . . . ?
C2 C3 C4 C5 -176.34(10) . . . . ?
C3 C4 C5 C6 -1.85(16) . . . . ?
C11 O3 C6 C5 -1.97(16) . . . . ?
C11 O3 C6 C7 178.65(10) . . . . ?
C4 C5 C6 O3 -179.52(10) . . . . ?
C4 C5 C6 C7 -0.16(16) . . . . ?
C9 O2 C7 C8 0.18(16) . . . . ?
C9 O2 C7 C6 -179.45(9) . . . . ?
O3 C6 C7 O2 1.26(14) . . . . ?
C5 C6 C7 O2 -178.16(9) . . . . ?
O3 C6 C7 C8 -178.40(9) . . . . ?
C5 C6 C7 C8 2.18(16) . . . . ?
O2 C7 C8 C3 178.18(10) . . . . ?
C6 C7 C8 C3 -2.20(16) . . . . ?
C4 C3 C8 C7 0.20(16) . . . . ?
C2 C3 C8 C7 178.41(10) . . . . ?
C7 O2 C9 C10 176.09(10) . . . . ?
C6 O3 C11 C12 -172.39(11) . . . . ?
